data_7021859
loop_
_publ_author_name
'George, Kathryn'
'Hector, Andrew L.'
'Levason, William'
'Reid, Gillian'
'Sanderson, George'
'Webster, Michael'
'Zhang, Wenjian'

_publ_section_title
;
 Hypervalent neutral O-donor ligand complexes of silicon tetrafluoride,
 comparisons with other group 14 tetrafluorides and a search for soft
 donor ligand complexes.
;
_journal_issue 7
_journal_name_full 'Dalton transactions (Cambridge, England : 2003)'
_journal_page_first 1584
_journal_page_last 1593
_journal_paper_doi 10.1039/c0dt01115k
_journal_volume 40
_journal_year 2011
_chemical_absolute_configuration ad
_chemical_formula_moiety '2(C3 H10 As O 1+), F6 Si 2-'
_chemical_formula_sum 'C6 H20 As2 F6 O2 Si'
_chemical_formula_weight 416.15
_chemical_name_systematic
;
Bis(trimethylhydroxoarsonium) hexafluoridosilicate(IV)
;
_space_group_IT_number 78
_space_group_name_Hall 'P 4cw'
_symmetry_cell_setting tetragonal
_symmetry_space_group_name_Hall 'P 4cw'
_symmetry_space_group_name_H-M 'P 43'
_atom_sites_solution_hydrogens geom
_atom_sites_solution_primary direct
_atom_sites_solution_secondary difmap
_audit_creation_date 2008-09-02
_audit_creation_method 'SHELXL-97 + hand edit'
_cell_angle_alpha 90.00
_cell_angle_beta 90.00
_cell_angle_gamma 90.00
_cell_formula_units_Z 4
_cell_length_a 7.9450(5)
_cell_length_b 7.9450(5)
_cell_length_c 22.347(3)
_cell_measurement_reflns_used 1576
_cell_measurement_temperature 120(2)
_cell_measurement_theta_max 27.48
_cell_measurement_theta_min 2.91
_cell_volume 1410.6(2)
_computing_structure_refinement 'SHELXL-97 (Sheldrick, 1997)'
_computing_structure_solution 'SHELXS-97 (Sheldrick, 1997)'
_diffrn_ambient_temperature 120(2)
_diffrn_measured_fraction_theta_full 0.985
_diffrn_measured_fraction_theta_max 0.985
_diffrn_measurement_device_type 'Bruker-Nonius 95mm CCD camera on \k-goniostat'
_diffrn_measurement_method '\f & \w scans'
_diffrn_radiation_monochromator '10cm confocal mirrors'
_diffrn_radiation_source 'Bruker-Nonius FR591 rotating anode'
_diffrn_radiation_type MoK\a
_diffrn_radiation_wavelength 0.71073
_diffrn_reflns_av_R_equivalents 0.0371
_diffrn_reflns_av_sigmaI/netI 0.0437
_diffrn_reflns_limit_h_max 10
_diffrn_reflns_limit_h_min -10
_diffrn_reflns_limit_k_max 9
_diffrn_reflns_limit_k_min -7
_diffrn_reflns_limit_l_max 28
_diffrn_reflns_limit_l_min -27
_diffrn_reflns_number 8762
_diffrn_reflns_theta_full 27.47
_diffrn_reflns_theta_max 27.47
_diffrn_reflns_theta_min 3.15
_diffrn_standards_number 0
_exptl_absorpt_coefficient_mu 4.879
_exptl_absorpt_correction_T_max 1.0000
_exptl_absorpt_correction_T_min 0.8142
_exptl_absorpt_correction_type multi-scan
_exptl_absorpt_process_details 'G.M. Sheldrick, (2007). SADABS. Version 2007/2. Bruker AXS Inc.'
_exptl_crystal_colour colourless
_exptl_crystal_density_diffrn 1.960
_exptl_crystal_density_method 'not measured'
_exptl_crystal_description block
_exptl_crystal_F_000 824
_exptl_crystal_size_max 0.13
_exptl_crystal_size_mid 0.07
_exptl_crystal_size_min 0.04
_refine_diff_density_max 0.773
_refine_diff_density_min -0.540
_refine_diff_density_rms 0.121
_refine_ls_abs_structure_details 'Flack H D (1983), Acta Cryst. A39, 876-881'
_refine_ls_abs_structure_Flack 0.307(19)
_refine_ls_extinction_method none
_refine_ls_goodness_of_fit_ref 1.114
_refine_ls_hydrogen_treatment mixed
_refine_ls_matrix_type full
_refine_ls_number_parameters 167
_refine_ls_number_reflns 2712
_refine_ls_number_restraints 3
_refine_ls_restrained_S_all 1.114
_refine_ls_R_factor_all 0.0412
_refine_ls_R_factor_gt 0.0368
_refine_ls_shift/su_max 0.001
_refine_ls_shift/su_mean 0.000
_refine_ls_structure_factor_coef Fsqd
_refine_ls_weighting_details 'w=1/[\s^2^(Fo^2^)+(0.0000P)^2^+6.0330P] where P=(Fo^2^+2Fc^2^)/3'
_refine_ls_weighting_scheme calc
_refine_ls_wR_factor_gt 0.0793
_refine_ls_wR_factor_ref 0.0813
_reflns_number_gt 2536
_reflns_number_total 2712
_reflns_threshold_expression I>2sigma(I)
_cod_data_source_file c0dt01115k.txt
_cod_data_source_block 08wz801
_cod_depositor_comments 'Adding full bibliography for 7021854--7021860.cif.'
_cod_database_code 7021859

loop_
_symmetry_equiv_pos_as_xyz
'x, y, z'
'-x, -y, z+1/2'
'-y, x, z+3/4'
'y, -x, z+1/4'

loop_
_atom_site_label
_atom_site_type_symbol
_atom_site_fract_x
_atom_site_fract_y
_atom_site_fract_z
_atom_site_U_iso_or_equiv
_atom_site_adp_type
_atom_site_occupancy
_atom_site_symmetry_multiplicity
_atom_site_calc_flag
_atom_site_refinement_flags
Si1 Si 0.5302(2) 0.0451(2) 0.33051(12) 0.0167(3) Uani 1 1 d .
F1 F 0.4626(5) -0.1515(5) 0.3208(2) 0.0284(10) Uani 1 1 d .
F2 F 0.3295(5) 0.1086(5) 0.3426(2) 0.0312(10) Uani 1 1 d .
F3 F 0.5042(5) 0.0859(5) 0.2555(2) 0.0304(9) Uani 1 1 d .
F4 F 0.7285(4) -0.0170(5) 0.3171(2) 0.0267(9) Uani 1 1 d .
F5 F 0.5552(5) 0.0071(5) 0.40487(19) 0.0268(9) Uani 1 1 d .
F6 F 0.5978(5) 0.2438(5) 0.3416(2) 0.0281(10) Uani 1 1 d .
As1 As 0.52349(8) 0.54733(7) 0.41995(2) 0.01655(17) Uani 1 1 d .
As2 As 1.03382(7) 0.02825(8) 0.24158(2) 0.01482(16) Uani 1 1 d .
O1 O 0.4914(6) 0.7272(6) 0.4621(2) 0.0259(11) Uani 1 1 d D
O2 O 1.2168(6) 0.0471(6) 0.1996(2) 0.0247(11) Uani 1 1 d D
C1 C 0.5389(9) 0.3788(8) 0.4794(3) 0.0223(15) Uani 1 1 d .
H1A H 0.6396 0.3981 0.5038 0.033 Uiso 1 1 calc R
H1B H 0.5465 0.2681 0.4602 0.033 Uiso 1 1 calc R
H1C H 0.4387 0.3828 0.5049 0.033 Uiso 1 1 calc R
C2 C 0.3300(8) 0.5151(8) 0.3705(3) 0.0211(14) Uani 1 1 d .
H2A H 0.2300 0.5581 0.3912 0.032 Uiso 1 1 calc R
H2B H 0.3155 0.3948 0.3623 0.032 Uiso 1 1 calc R
H2C H 0.3451 0.5758 0.3327 0.032 Uiso 1 1 calc R
C3 C 0.7323(9) 0.5829(9) 0.3803(3) 0.0246(16) Uani 1 1 d .
H3A H 0.7192 0.6720 0.3503 0.037 Uiso 1 1 calc R
H3B H 0.7676 0.4786 0.3606 0.037 Uiso 1 1 calc R
H3C H 0.8177 0.6165 0.4096 0.037 Uiso 1 1 calc R
C4 C 0.8710(8) -0.0144(9) 0.1818(3) 0.0243(15) Uani 1 1 d .
H4A H 0.8666 0.0810 0.1540 0.036 Uiso 1 1 calc R
H4B H 0.7605 -0.0295 0.2005 0.036 Uiso 1 1 calc R
H4C H 0.9015 -0.1167 0.1598 0.036 Uiso 1 1 calc R
C5 C 1.0648(8) -0.1570(8) 0.2927(3) 0.0205(15) Uani 1 1 d .
H5A H 1.0936 -0.2566 0.2689 0.031 Uiso 1 1 calc R
H5B H 0.9607 -0.1783 0.3150 0.031 Uiso 1 1 calc R
H5C H 1.1562 -0.1327 0.3208 0.031 Uiso 1 1 calc R
C6 C 0.9925(8) 0.2408(8) 0.2769(3) 0.0203(14) Uani 1 1 d .
H6A H 1.0911 0.2755 0.3001 0.031 Uiso 1 1 calc R
H6B H 0.8944 0.2331 0.3033 0.031 Uiso 1 1 calc R
H6C H 0.9705 0.3239 0.2454 0.031 Uiso 1 1 calc R
H1 H 0.505(11) 0.802(9) 0.436(3) 0.050 Uiso 1 1 d D
H2 H 1.293(9) 0.076(11) 0.223(3) 0.050 Uiso 1 1 d D

loop_
_atom_site_aniso_label
_atom_site_aniso_U_11
_atom_site_aniso_U_22
_atom_site_aniso_U_33
_atom_site_aniso_U_23
_atom_site_aniso_U_13
_atom_site_aniso_U_12
Si1 0.0166(10) 0.0122(10) 0.0214(8) 0.0028(7) 0.0021(7) 0.0001(7)
F1 0.0162(19) 0.0197(19) 0.049(3) -0.0033(18) -0.0031(18) -0.0010(14)
F2 0.021(2) 0.022(2) 0.050(3) -0.0032(19) 0.0094(19) -0.0009(15)
F3 0.023(2) 0.040(2) 0.028(3) 0.0047(19) -0.0039(17) 0.0003(17)
F4 0.0127(18) 0.030(2) 0.037(3) -0.0034(18) -0.0018(17) 0.0038(14)
F5 0.041(2) 0.023(2) 0.017(2) 0.0030(16) 0.0000(17) -0.0036(16)
F6 0.033(2) 0.0156(19) 0.035(3) 0.0016(17) 0.0030(18) 0.0011(16)
As1 0.0191(4) 0.0147(3) 0.0158(5) -0.0006(3) -0.0001(3) -0.0014(2)
As2 0.0154(4) 0.0146(4) 0.0145(4) -0.0005(3) 0.0001(3) 0.0007(2)
O1 0.037(3) 0.019(2) 0.021(3) -0.002(2) -0.002(2) -0.0046(19)
O2 0.020(2) 0.040(3) 0.014(3) 0.002(2) 0.0035(19) -0.0040(19)
C1 0.038(4) 0.019(3) 0.010(4) 0.004(2) 0.001(3) 0.005(3)
C2 0.011(3) 0.025(4) 0.027(4) -0.002(3) -0.005(3) -0.002(2)
C3 0.020(3) 0.035(4) 0.019(4) 0.000(3) -0.003(3) -0.002(3)
C4 0.021(3) 0.033(4) 0.019(4) -0.003(3) 0.000(3) -0.001(3)
C5 0.018(3) 0.012(3) 0.031(4) 0.003(3) 0.005(3) 0.000(2)
C6 0.021(3) 0.015(3) 0.025(4) -0.004(3) 0.002(3) -0.001(2)

loop_
_atom_type_symbol
_atom_type_description
_atom_type_scat_dispersion_real
_atom_type_scat_dispersion_imag
_atom_type_scat_source
C C 0.0033 0.0016 'International Tables Vol C Tables 4.2.6.8 and 6.1.1.4'
H H 0.0000 0.0000 'International Tables Vol C Tables 4.2.6.8 and 6.1.1.4'
O O 0.0106 0.0060 'International Tables Vol C Tables 4.2.6.8 and 6.1.1.4'
F F 0.0171 0.0103 'International Tables Vol C Tables 4.2.6.8 and 6.1.1.4'
Si Si 0.0817 0.0704 'International Tables Vol C Tables 4.2.6.8 and 6.1.1.4'
As As 0.0499 2.0058 'International Tables Vol C Tables 4.2.6.8 and 6.1.1.4'

loop_
_geom_angle_atom_site_label_1
_geom_angle_atom_site_label_2
_geom_angle_atom_site_label_3
_geom_angle
F1 Si1 F4 90.2(2)
F1 Si1 F6 179.0(3)
F4 Si1 F6 90.1(2)
F1 Si1 F2 89.8(2)
F4 Si1 F2 178.9(3)
F6 Si1 F2 89.9(2)
F1 Si1 F5 89.9(2)
F4 Si1 F5 90.7(2)
F6 Si1 F5 89.2(2)
F2 Si1 F5 90.4(2)
F1 Si1 F3 90.7(2)
F4 Si1 F3 89.7(2)
F6 Si1 F3 90.2(2)
F2 Si1 F3 89.2(2)
F5 Si1 F3 179.3(2)
O1 As1 C1 102.2(3)
O1 As1 C3 105.0(3)
C1 As1 C3 112.1(3)
O1 As1 C2 107.9(3)
C1 As1 C2 111.3(3)
C3 As1 C2 116.9(3)
O2 As2 C5 106.6(3)
O2 As2 C4 101.9(3)
C5 As2 C4 112.3(3)
O2 As2 C6 107.1(3)
C5 As2 C6 117.9(3)
C4 As2 C6 109.6(3)
As1 O1 H1 101(7)
As2 O2 H2 107(7)
As1 C1 H1A 109.5
As1 C1 H1B 109.5
H1A C1 H1B 109.5
As1 C1 H1C 109.5
H1A C1 H1C 109.5
H1B C1 H1C 109.5
As1 C2 H2A 109.5
As1 C2 H2B 109.5
H2A C2 H2B 109.5
As1 C2 H2C 109.5
H2A C2 H2C 109.5
H2B C2 H2C 109.5
As1 C3 H3A 109.5
As1 C3 H3B 109.5
H3A C3 H3B 109.5
As1 C3 H3C 109.5
H3A C3 H3C 109.5
H3B C3 H3C 109.5
As2 C4 H4A 109.5
As2 C4 H4B 109.5
H4A C4 H4B 109.5
As2 C4 H4C 109.5
H4A C4 H4C 109.5
H4B C4 H4C 109.5
As2 C5 H5A 109.5
As2 C5 H5B 109.5
H5A C5 H5B 109.5
As2 C5 H5C 109.5
H5A C5 H5C 109.5
H5B C5 H5C 109.5
As2 C6 H6A 109.5
As2 C6 H6B 109.5
H6A C6 H6B 109.5
As2 C6 H6C 109.5
H6A C6 H6C 109.5
H6B C6 H6C 109.5

loop_
_geom_bond_atom_site_label_1
_geom_bond_atom_site_label_2
_geom_bond_distance
Si1 F1 1.666(4)
Si1 F4 1.678(4)
Si1 F6 1.686(4)
Si1 F2 1.694(4)
Si1 F5 1.701(5)
Si1 F3 1.720(5)
As1 O1 1.731(5)
As1 C1 1.890(6)
As1 C3 1.902(7)
As1 C2 1.910(6)
As2 O2 1.737(5)
As2 C5 1.879(7)
As2 C4 1.891(7)
As2 C6 1.893(6)
O1 H1 0.84(2)
O2 H2 0.84(2)
C1 H1A 0.9800
C1 H1B 0.9800
C1 H1C 0.9800
C2 H2A 0.9800
C2 H2B 0.9800
C2 H2C 0.9800
C3 H3A 0.9800
C3 H3B 0.9800
C3 H3C 0.9800
C4 H4A 0.9800
C4 H4B 0.9800
C4 H4C 0.9800
C5 H5A 0.9800
C5 H5B 0.9800
C5 H5C 0.9800
C6 H6A 0.9800
C6 H6B 0.9800
C6 H6C 0.9800

loop_
_geom_hbond_atom_site_label_D
_geom_hbond_atom_site_label_H
_geom_hbond_atom_site_label_A
_geom_hbond_distance_DH
_geom_hbond_distance_HA
_geom_hbond_distance_DA
_geom_hbond_angle_DHA
_geom_hbond_site_symmetry_A
O1 H1 F5 0.84(2) 1.82(4) 2.616(6) 159(10) 1_565
O2 H2 F3 0.84(2) 1.83(4) 2.621(6) 158(9) 1_655
